data_8106850
loop_
_publ_author_name
'Zhang, Bao-Qi'
'Zhang, Lin'
'Zhang, Heng-Qiang'
'Zhao, Cheng-Liang'
'Chen, Bin'

_publ_section_title
;
 Crystal structure of
 (Z)-4-(furan-2-yl(p-tolylamino)methylene)-3-methyl-1-p-tolyl-1H-pyrazol-5(4H)-one,
 C23H21N3O2
;
_journal_issue 1
_journal_name_full 'Zeitschrift f\"ur Kristallographie - New Crystal Structures'
_journal_page_first 281
_journal_page_last 283
_journal_paper_doi 10.1515/ncrs-2015-0120
_journal_volume 231
_journal_year 2016
_chemical_formula_moiety 'C23 H21 N3 O2'
_chemical_formula_sum 'C23 H21 N3 O2'
_chemical_formula_weight 371.43
_space_group_IT_number 2
_space_group_name_Hall '-P 1'
_space_group_name_H-M_alt 'P -1'
_symmetry_cell_setting triclinic
_symmetry_space_group_name_Hall '-P 1'
_symmetry_space_group_name_H-M 'P -1'
_atom_sites_solution_hydrogens geom
_atom_sites_solution_primary direct
_atom_sites_solution_secondary difmap
_cell_angle_alpha 113.368(3)
_cell_angle_beta 101.139(4)
_cell_angle_gamma 101.310(4)
_cell_formula_units_Z 2
_cell_length_a 10.305(3)
_cell_length_b 10.4528(16)
_cell_length_c 10.6351(17)
_cell_measurement_temperature 295(2)
_cell_volume 983.4(4)
_computing_cell_refinement 'Bruker SMART'
_computing_data_collection 'Bruker SMART'
_computing_data_reduction 'Bruker SAINT'
_computing_molecular_graphics 'Bruker SHELXTL'
_computing_publication_material 'Bruker SHELXTL'
_computing_structure_refinement 'SHELXL-97 (Sheldrick, 1997)'
_computing_structure_solution 'SHELXS-97 (Sheldrick, 1990)'
_diffrn_ambient_temperature 295(2)
_diffrn_measured_fraction_theta_full 0.974
_diffrn_measured_fraction_theta_max 0.974
_diffrn_measurement_device_type 'CCD area detector'
_diffrn_measurement_method 'phi and omega scans'
_diffrn_radiation_monochromator graphite
_diffrn_radiation_source 'fine-focus sealed tube'
_diffrn_radiation_type MoK\a
_diffrn_radiation_wavelength 0.71073
_diffrn_reflns_av_R_equivalents 0.0292
_diffrn_reflns_av_sigmaI/netI 0.0649
_diffrn_reflns_limit_h_max 13
_diffrn_reflns_limit_h_min -11
_diffrn_reflns_limit_k_max 13
_diffrn_reflns_limit_k_min -9
_diffrn_reflns_limit_l_max 13
_diffrn_reflns_limit_l_min -13
_diffrn_reflns_number 6446
_diffrn_reflns_theta_full 27.62
_diffrn_reflns_theta_max 27.62
_diffrn_reflns_theta_min 2.23
_exptl_absorpt_coefficient_mu 0.082
_exptl_absorpt_correction_type none
_exptl_crystal_colour yellow
_exptl_crystal_density_diffrn 1.254
_exptl_crystal_density_method 'not measured'
_exptl_crystal_description block
_exptl_crystal_F_000 392.0
_exptl_crystal_size_max 0.22
_exptl_crystal_size_mid 0.20
_exptl_crystal_size_min 0.18
_refine_diff_density_max 0.173
_refine_diff_density_min -0.166
_refine_diff_density_rms 0.036
_refine_ls_extinction_method none
_refine_ls_goodness_of_fit_ref 0.997
_refine_ls_hydrogen_treatment mixed
_refine_ls_matrix_type full
_refine_ls_number_parameters 260
_refine_ls_number_reflns 4455
_refine_ls_number_restraints 0
_refine_ls_restrained_S_all 0.997
_refine_ls_R_factor_all 0.1185
_refine_ls_R_factor_gt 0.0559
_refine_ls_shift/su_max 0.008
_refine_ls_shift/su_mean 0.000
_refine_ls_structure_factor_coef Fsqd
_refine_ls_weighting_details 'calc w=1/[\s^2^(Fo^2^)+(0.0681P)^2^+0.1033P] where P=(Fo^2^+2Fc^2^)/3'
_refine_ls_weighting_scheme calc
_refine_ls_wR_factor_gt 0.1274
_refine_ls_wR_factor_ref 0.1607
_reflns_number_gt 2424
_reflns_number_total 4576
_reflns_threshold_expression >2sigma(I)
_cod_data_source_file suppl_ncrs-2015-0120_suppl.cif
_cod_data_source_block I
_cod_depositor_comments
;
The following automatic conversions were performed:

data item '_symmetry_cell_setting' value 'Triclinic' was changed to
'triclinic' in accordance with the built-in table derived from the
CIF Core dictionary named 'cif_core.dic' version 2.4.5 last updated
on 2014-11-21.

Automatic conversion script
Id: cif_fix_values 8738 2021-04-28 16:35:53Z antanas 
;
_cod_original_sg_symbol_Hall -P1
_cod_original_sg_symbol_H-M P-1
_cod_database_code 8106850

loop_
_symmetry_equiv_pos_as_xyz
'x, y, z'
'-x, -y, -z'

loop_
_atom_site_label
_atom_site_type_symbol
_atom_site_fract_x
_atom_site_fract_y
_atom_site_fract_z
_atom_site_U_iso_or_equiv
_atom_site_adp_type
_atom_site_occupancy
_atom_site_symmetry_multiplicity
_atom_site_calc_flag
_atom_site_refinement_flags
_atom_site_disorder_assembly
_atom_site_disorder_group
C1 C 0.1161(2) 0.2541(2) -0.1854(2) 0.0466(5) Uani 1 1 d . . .
C2 C 0.0298(2) 0.3146(2) -0.1105(2) 0.0541(6) Uani 1 1 d . . .
H2 H 0.0593 0.3614 -0.0106 0.065 Uiso 1 1 calc R . .
C3 C -0.1008(2) 0.3051(2) -0.1852(3) 0.0558(6) Uani 1 1 d . . .
H3 H -0.1580 0.3462 -0.1341 0.067 Uiso 1 1 calc R . .
C4 C -0.1483(2) 0.2361(2) -0.3337(2) 0.0529(6) Uani 1 1 d . . .
C5 C -0.2924(3) 0.2244(3) -0.4135(3) 0.0764(8) Uani 1 1 d . . .
H5A H -0.3562 0.1332 -0.4345 0.115 Uiso 1 1 calc R . .
H5B H -0.2909 0.2291 -0.5016 0.115 Uiso 1 1 calc R . .
H5C H -0.3212 0.3037 -0.3549 0.115 Uiso 1 1 calc R . .
C6 C -0.0611(3) 0.1741(2) -0.4056(2) 0.0575(6) Uani 1 1 d . . .
H6 H -0.0915 0.1252 -0.5054 0.069 Uiso 1 1 calc R . .
C7 C 0.0684(2) 0.1823(2) -0.3347(2) 0.0537(6) Uani 1 1 d . . .
H7 H 0.1245 0.1398 -0.3864 0.064 Uiso 1 1 calc R . .
C8 C 0.3378(2) 0.3769(2) 0.0192(2) 0.0485(5) Uani 1 1 d . . .
C9 C 0.4617(2) 0.3343(2) 0.0423(2) 0.0477(5) Uani 1 1 d . . .
C10 C 0.4413(2) 0.2054(2) -0.0859(2) 0.0495(5) Uani 1 1 d . . .
C11 C 0.5384(3) 0.1193(3) -0.1306(3) 0.0632(7) Uani 1 1 d . . .
H11A H 0.5460 0.0617 -0.0797 0.095 Uiso 1 1 calc R . .
H11B H 0.6281 0.1849 -0.1087 0.095 Uiso 1 1 calc R . .
H11C H 0.5033 0.0560 -0.2320 0.095 Uiso 1 1 calc R . .
C12 C 0.5697(2) 0.4136(2) 0.1720(2) 0.0485(5) Uani 1 1 d . . .
C13 C 0.6875(2) 0.3637(2) 0.2077(2) 0.0506(6) Uani 1 1 d . . .
C14 C 0.8255(3) 0.4271(3) 0.2570(3) 0.0778(8) Uani 1 1 d . . .
H14 H 0.8725 0.5223 0.2785 0.093 Uiso 1 1 calc R . .
C15 C 0.8854(3) 0.3202(4) 0.2700(3) 0.0845(9) Uani 1 1 d . . .
H15 H 0.9797 0.3320 0.3008 0.101 Uiso 1 1 calc R . .
C16 C 0.7837(3) 0.2018(3) 0.2308(3) 0.0769(8) Uani 1 1 d . . .
H16 H 0.7949 0.1153 0.2296 0.092 Uiso 1 1 calc R . .
C17 C 0.6313(2) 0.6241(2) 0.4163(2) 0.0470(5) Uani 1 1 d . . .
C18 C 0.6545(2) 0.7733(2) 0.4769(2) 0.0532(6) Uani 1 1 d . . .
H18 H 0.6297 0.8172 0.4191 0.064 Uiso 1 1 calc R . .
C19 C 0.7147(3) 0.8577(3) 0.6233(3) 0.0593(6) Uani 1 1 d . . .
H19 H 0.7297 0.9582 0.6628 0.071 Uiso 1 1 calc R . .
C20 C 0.7530(2) 0.7957(3) 0.7122(2) 0.0551(6) Uani 1 1 d . . .
C21 C 0.8181(4) 0.8897(3) 0.8716(3) 0.0888(9) Uani 1 1 d . . .
H21A H 0.7466 0.8994 0.9176 0.133 Uiso 1 1 calc R . .
H21B H 0.8717 0.9846 0.8893 0.133 Uiso 1 1 calc R . .
H21C H 0.8775 0.8449 0.9094 0.133 Uiso 1 1 calc R . .
C22 C 0.7271(3) 0.6464(3) 0.6507(3) 0.0604(6) Uani 1 1 d . . .
H22 H 0.7513 0.6025 0.7088 0.072 Uiso 1 1 calc R . .
C23 C 0.6659(2) 0.5601(3) 0.5046(3) 0.0569(6) Uani 1 1 d . . .
H23 H 0.6480 0.4592 0.4657 0.068 Uiso 1 1 calc R . .
H3A H 0.480(3) 0.561(3) 0.222(3) 0.095(10) Uiso 1 1 d . . .
N1 N 0.25096(19) 0.26655(19) -0.11167(18) 0.0496(5) Uani 1 1 d . . .
N2 N 0.3180(2) 0.16476(19) -0.17702(19) 0.0510(5) Uani 1 1 d . . .
N3 N 0.5637(2) 0.5422(2) 0.2661(2) 0.0532(5) Uani 1 1 d . . .
O1 O 0.31007(17) 0.48708(16) 0.09622(16) 0.0601(4) Uani 1 1 d . . .
O2 O 0.65852(18) 0.22381(17) 0.19167(18) 0.0660(5) Uani 1 1 d . . .

loop_
_atom_site_aniso_label
_atom_site_aniso_U_11
_atom_site_aniso_U_22
_atom_site_aniso_U_33
_atom_site_aniso_U_23
_atom_site_aniso_U_13
_atom_site_aniso_U_12
C1 0.0485(12) 0.0395(11) 0.0496(12) 0.0172(10) 0.0134(10) 0.0163(9)
C2 0.0552(14) 0.0530(13) 0.0475(12) 0.0154(10) 0.0147(11) 0.0191(11)
C3 0.0479(13) 0.0516(13) 0.0625(15) 0.0170(11) 0.0190(11) 0.0203(10)
C4 0.0507(13) 0.0416(12) 0.0601(14) 0.0200(11) 0.0095(11) 0.0147(10)
C5 0.0640(17) 0.0772(18) 0.0786(18) 0.0310(15) 0.0040(14) 0.0278(14)
C6 0.0622(15) 0.0542(14) 0.0461(13) 0.0157(11) 0.0088(11) 0.0193(12)
C7 0.0580(14) 0.0520(13) 0.0492(13) 0.0171(11) 0.0188(11) 0.0227(11)
C8 0.0533(13) 0.0464(12) 0.0483(12) 0.0210(10) 0.0155(10) 0.0206(10)
C9 0.0463(12) 0.0475(12) 0.0502(12) 0.0214(10) 0.0144(10) 0.0177(10)
C10 0.0525(13) 0.0473(13) 0.0531(13) 0.0237(11) 0.0180(11) 0.0202(10)
C11 0.0640(16) 0.0646(15) 0.0610(15) 0.0202(12) 0.0253(13) 0.0311(13)
C12 0.0484(13) 0.0444(12) 0.0573(13) 0.0249(11) 0.0188(11) 0.0167(10)
C13 0.0490(13) 0.0409(12) 0.0607(14) 0.0220(10) 0.0148(11) 0.0151(10)
C14 0.0542(16) 0.0663(17) 0.120(2) 0.0495(17) 0.0260(16) 0.0175(13)
C15 0.0536(17) 0.094(2) 0.118(3) 0.055(2) 0.0225(17) 0.0369(17)
C16 0.085(2) 0.0702(18) 0.0847(19) 0.0352(16) 0.0217(16) 0.0448(17)
C17 0.0383(11) 0.0492(13) 0.0515(13) 0.0210(11) 0.0117(10) 0.0146(9)
C18 0.0576(14) 0.0505(13) 0.0561(14) 0.0250(11) 0.0191(11) 0.0221(11)
C19 0.0667(15) 0.0450(13) 0.0600(15) 0.0178(12) 0.0213(12) 0.0147(11)
C20 0.0458(12) 0.0590(15) 0.0511(13) 0.0218(12) 0.0086(10) 0.0087(11)
C21 0.102(2) 0.078(2) 0.0605(17) 0.0203(15) 0.0068(16) 0.0141(17)
C22 0.0579(15) 0.0642(16) 0.0609(15) 0.0336(13) 0.0116(12) 0.0167(12)
C23 0.0586(14) 0.0467(13) 0.0621(15) 0.0243(12) 0.0131(12) 0.0145(11)
N1 0.0511(11) 0.0477(10) 0.0451(10) 0.0140(8) 0.0122(8) 0.0220(8)
N2 0.0566(12) 0.0476(11) 0.0514(11) 0.0186(9) 0.0207(9) 0.0248(9)
N3 0.0514(11) 0.0484(11) 0.0510(11) 0.0156(9) 0.0068(9) 0.0201(9)
O1 0.0603(10) 0.0536(9) 0.0545(9) 0.0108(8) 0.0110(8) 0.0279(8)
O2 0.0632(11) 0.0510(10) 0.0775(12) 0.0290(9) 0.0069(9) 0.0186(8)

loop_
_atom_type_symbol
_atom_type_description
_atom_type_scat_dispersion_real
_atom_type_scat_dispersion_imag
_atom_type_scat_source
C C 0.0033 0.0016 'International Tables Vol C Tables 4.2.6.8 and 6.1.1.4'
H H 0.0000 0.0000 'International Tables Vol C Tables 4.2.6.8 and 6.1.1.4'
N N 0.0061 0.0033 'International Tables Vol C Tables 4.2.6.8 and 6.1.1.4'
O O 0.0106 0.0060 'International Tables Vol C Tables 4.2.6.8 and 6.1.1.4'

loop_
_geom_angle_atom_site_label_1
_geom_angle_atom_site_label_2
_geom_angle_atom_site_label_3
_geom_angle
_geom_angle_site_symmetry_1
_geom_angle_site_symmetry_3
C2 C1 C7 119.0(2) . .
C2 C1 N1 120.63(19) . .
C7 C1 N1 120.40(19) . .
C1 C2 C3 119.7(2) . .
C1 C2 H2 120.1 . .
C3 C2 H2 120.1 . .
C4 C3 C2 121.7(2) . .
C4 C3 H3 119.1 . .
C2 C3 H3 119.1 . .
C6 C4 C3 117.3(2) . .
C6 C4 C5 121.6(2) . .
C3 C4 C5 121.0(2) . .
C4 C5 H5A 109.5 . .
C4 C5 H5B 109.5 . .
H5A C5 H5B 109.5 . .
C4 C5 H5C 109.5 . .
H5A C5 H5C 109.5 . .
H5B C5 H5C 109.5 . .
C7 C6 C4 122.2(2) . .
C7 C6 H6 118.9 . .
C4 C6 H6 118.9 . .
C6 C7 C1 120.1(2) . .
C6 C7 H7 120.0 . .
C1 C7 H7 120.0 . .
O1 C8 N1 125.5(2) . .
O1 C8 C9 129.7(2) . .
N1 C8 C9 104.78(18) . .
C12 C9 C10 133.1(2) . .
C12 C9 C8 121.31(19) . .
C10 C9 C8 105.58(18) . .
N2 C10 C9 111.45(19) . .
N2 C10 C11 118.16(19) . .
C9 C10 C11 130.3(2) . .
C10 C11 H11A 109.5 . .
C10 C11 H11B 109.5 . .
H11A C11 H11B 109.5 . .
C10 C11 H11C 109.5 . .
H11A C11 H11C 109.5 . .
H11B C11 H11C 109.5 . .
N3 C12 C9 117.81(19) . .
N3 C12 C13 119.0(2) . .
C9 C12 C13 123.14(19) . .
C14 C13 O2 109.4(2) . .
C14 C13 C12 133.7(2) . .
O2 C13 C12 116.87(19) . .
C13 C14 C15 106.4(2) . .
C13 C14 H14 126.8 . .
C15 C14 H14 126.8 . .
C16 C15 C14 107.5(3) . .
C16 C15 H15 126.2 . .
C14 C15 H15 126.2 . .
C15 C16 O2 110.2(2) . .
C15 C16 H16 124.9 . .
O2 C16 H16 124.9 . .
C18 C17 C23 119.0(2) . .
C18 C17 N3 117.7(2) . .
C23 C17 N3 123.1(2) . .
C17 C18 C19 120.3(2) . .
C17 C18 H18 119.9 . .
C19 C18 H18 119.9 . .
C18 C19 C20 121.3(2) . .
C18 C19 H19 119.4 . .
C20 C19 H19 119.4 . .
C22 C20 C19 117.9(2) . .
C22 C20 C21 121.7(2) . .
C19 C20 C21 120.4(2) . .
C20 C21 H21A 109.5 . .
C20 C21 H21B 109.5 . .
H21A C21 H21B 109.5 . .
C20 C21 H21C 109.5 . .
H21A C21 H21C 109.5 . .
H21B C21 H21C 109.5 . .
C20 C22 C23 121.6(2) . .
C20 C22 H22 119.2 . .
C23 C22 H22 119.2 . .
C22 C23 C17 119.9(2) . .
C22 C23 H23 120.1 . .
C17 C23 H23 120.1 . .
C8 N1 N2 111.30(17) . .
C8 N1 C1 128.31(17) . .
N2 N1 C1 120.17(16) . .
C10 N2 N1 106.61(16) . .
C12 N3 C17 129.95(19) . .
C12 N3 H3A 108.2(17) . .
C17 N3 H3A 119.5(17) . .
C13 O2 C16 106.4(2) . .

loop_
_geom_bond_atom_site_label_1
_geom_bond_atom_site_label_2
_geom_bond_distance
_geom_bond_site_symmetry_2
C1 C2 1.386(3) .
C1 C7 1.391(3) .
C1 N1 1.411(3) .
C2 C3 1.387(3) .
C2 H2 0.9300 .
C3 C4 1.383(3) .
C3 H3 0.9300 .
C4 C6 1.383(3) .
C4 C5 1.517(3) .
C5 H5A 0.9600 .
C5 H5B 0.9600 .
C5 H5C 0.9600 .
C6 C7 1.368(3) .
C6 H6 0.9300 .
C7 H7 0.9300 .
C8 O1 1.245(2) .
C8 N1 1.382(3) .
C8 C9 1.441(3) .
C9 C12 1.402(3) .
C9 C10 1.428(3) .
C10 N2 1.312(3) .
C10 C11 1.495(3) .
C11 H11A 0.9600 .
C11 H11B 0.9600 .
C11 H11C 0.9600 .
C12 N3 1.343(3) .
C12 C13 1.455(3) .
C13 C14 1.342(3) .
C13 O2 1.367(3) .
C14 C15 1.417(4) .
C14 H14 0.9300 .
C15 C16 1.310(4) .
C15 H15 0.9300 .
C16 O2 1.369(3) .
C16 H16 0.9300 .
C17 C18 1.378(3) .
C17 C23 1.386(3) .
C17 N3 1.421(3) .
C18 C19 1.382(3) .
C18 H18 0.9300 .
C19 C20 1.383(3) .
C19 H19 0.9300 .
C20 C22 1.377(3) .
C20 C21 1.506(3) .
C21 H21A 0.9600 .
C21 H21B 0.9600 .
C21 H21C 0.9600 .
C22 C23 1.382(3) .
C22 H22 0.9300 .
C23 H23 0.9300 .
N1 N2 1.407(2) .
N3 H3A 1.00(3) .

loop_
_geom_hbond_atom_site_label_D
_geom_hbond_atom_site_label_H
_geom_hbond_atom_site_label_A
_geom_hbond_distance_DH
_geom_hbond_distance_HA
_geom_hbond_distance_DA
_geom_hbond_angle_DHA
_geom_hbond_site_symmetry_A
N3 H3A O1 1.00(3) 1.79(3) 2.680(3) 148(2) .
